data_2242929
loop_
_publ_author_name
'Herrera-Espa\~na, Angel D.'
'Aguilera-Gonz\'alez, Jes\'us'
'Mena-Rej\'on, Gonzalo J.'
'Hern\'andez-Ortega, Sim\'on'
'C\'aceres-Castillo, David'

_publ_section_title
;
 Crystal structure and Hirshfeld surface analysis of
 <i>N</i>-(5-iodo-4-phenylthiazol-2-yl)acetamide
;
_journal_coeditor_code LH5897
_journal_issue 6
_journal_name_full 'Acta Crystallographica Section E'
_journal_page_first 717
_journal_page_last 720
_journal_paper_doi 10.1107/S2056989019004791
_journal_volume 75
_journal_year 2019
_chemical_formula_iupac 'C11 H9 I N2 O S'
_chemical_formula_moiety 'C11 H9 I N2 O S'
_chemical_formula_sum 'C11 H9 I N2 O S'
_chemical_formula_weight 344.16
_chemical_name_systematic
;
<i>N</i>-(5-Iodo-4-phenylthiazol-2-yl)acetamide
;
_space_group_crystal_system monoclinic
_space_group_IT_number 14
_space_group_name_Hall '-P 2ybc'
_space_group_name_H-M_alt 'P 1 21/c 1'
_symmetry_space_group_name_Hall '-P 2ybc'
_symmetry_space_group_name_H-M 'P 1 21/c 1'
_atom_sites_solution_hydrogens mixed
_audit_creation_method SHELXL-2014/7
_cell_angle_alpha 90
_cell_angle_beta 94.5670(10)
_cell_angle_gamma 90
_cell_formula_units_Z 8
_cell_length_a 17.4130(6)
_cell_length_b 7.5325(3)
_cell_length_c 18.5443(6)
_cell_measurement_reflns_used 9666
_cell_measurement_temperature 298(2)
_cell_measurement_theta_max 25.39
_cell_measurement_theta_min 2.51
_cell_volume 2424.61(15)
_computing_cell_refinement
;
APEX3 (Bruker, 2014)
;
_computing_data_collection
;
APEX3 (Bruker, 2014)
;
_computing_data_reduction
;
SAINT  (Bruker, 2014)
;
_computing_molecular_graphics
;
Mercury (Macrae <i>et al.</i>,  2006)
;
_computing_publication_material
;
PLATON (Spek, 2009) and publCIF (Westrip, 2010)
;
_computing_structure_refinement
;
SHELXL2014 (Sheldrick, 2015)
;
_computing_structure_solution
;
SHELXS2014 (Bruker, 2014)
;
_diffrn_ambient_temperature 298(2)
_diffrn_detector_area_resol_mean 52.0833
_diffrn_measured_fraction_theta_full 1.000
_diffrn_measured_fraction_theta_max 0.999
_diffrn_measurement_device_type 'Bruker D8 Venture \k-geometry diffractometer 208039-01'
_diffrn_measurement_method \w-scans
_diffrn_radiation_type MoK\a
_diffrn_radiation_wavelength 0.71073
_diffrn_reflns_av_R_equivalents 0.0202
_diffrn_reflns_av_unetI/netI 0.0160
_diffrn_reflns_limit_h_max 21
_diffrn_reflns_limit_h_min -15
_diffrn_reflns_limit_k_max 9
_diffrn_reflns_limit_k_min -9
_diffrn_reflns_limit_l_max 22
_diffrn_reflns_limit_l_min -21
_diffrn_reflns_number 21512
_diffrn_reflns_theta_full 25.242
_diffrn_reflns_theta_max 25.402
_diffrn_reflns_theta_min 2.203
_diffrn_source 'micro-focus X-ray source'
_exptl_absorpt_coefficient_mu 2.793
_exptl_absorpt_correction_T_max 0.7452
_exptl_absorpt_correction_T_min 0.5949
_exptl_absorpt_correction_type multi-scan
_exptl_absorpt_process_details
;
(SADABS; Krause <i>et al.</i>,  2015)
;
_exptl_crystal_colour colourless
_exptl_crystal_density_diffrn 1.886
_exptl_crystal_description Prism
_exptl_crystal_F_000 1328
_exptl_crystal_size_max 0.302
_exptl_crystal_size_mid 0.266
_exptl_crystal_size_min 0.089
_refine_diff_density_max 0.971
_refine_diff_density_min -0.492
_refine_ls_extinction_method none
_refine_ls_goodness_of_fit_ref 1.116
_refine_ls_hydrogen_treatment constr
_refine_ls_matrix_type full
_refine_ls_number_parameters 297
_refine_ls_number_reflns 4448
_refine_ls_number_restraints 2
_refine_ls_restrained_S_all 1.116
_refine_ls_R_factor_all 0.0323
_refine_ls_R_factor_gt 0.0289
_refine_ls_shift/su_max 0.002
_refine_ls_shift/su_mean 0.000
_refine_ls_structure_factor_coef Fsqd
_refine_ls_weighting_details 'w=1/[\s^2^(Fo^2^)+(0.0357P)^2^+2.3197P] where P=(Fo^2^+2Fc^2^)/3'
_refine_ls_weighting_scheme calc
_refine_ls_wR_factor_gt 0.0707
_refine_ls_wR_factor_ref 0.0734
_reflns_number_gt 3987
_reflns_number_total 4448
_reflns_threshold_expression 'I > 2\s(I)'
_cod_data_source_file lh5897sup1.cif
_cod_data_source_block I
_cod_database_code 2242929
_shelx_space_group_comment
;
The symmetry employed for this shelxl refinement is uniquely defined
by the following loop, which should always be used as a source of
symmetry information in preference to the above space-group names.
They are only intended as comments.
;
_shelx_estimated_absorpt_t_min 0.486
_shelx_estimated_absorpt_t_max 0.789

loop_
_space_group_symop_operation_xyz
'x, y, z'
'-x, y+1/2, -z+1/2'
'-x, -y, -z'
'x, -y-1/2, z-1/2'

loop_
_atom_site_type_symbol
_atom_site_label
_atom_site_fract_x
_atom_site_fract_y
_atom_site_fract_z
_atom_site_U_iso_or_equiv
_atom_site_adp_type
_atom_site_calc_flag
_atom_site_occupancy
I I1 0.20804(2) 0.11466(3) 0.57958(2) 0.05010(9) Uani d 1
I I2 0.93426(2) 0.36580(3) 0.43149(2) 0.05145(9) Uani d 1
S S1 0.39704(5) 0.14260(11) 0.59979(4) 0.04052(18) Uani d 1
S S2 0.74959(5) 0.37404(11) 0.39534(4) 0.03938(18) Uani d 1
O O1 0.55222(13) 0.1295(3) 0.64721(12) 0.0505(6) Uani d 1
O O2 0.59773(14) 0.3722(3) 0.40790(12) 0.0505(6) Uani d 1
N N1 0.52822(14) 0.2346(4) 0.53438(13) 0.0413(6) Uani d 1
H H1 0.5467(19) 0.278(4) 0.4945(12) 0.050 Uiso d 1
N N2 0.40840(14) 0.2698(4) 0.47229(13) 0.0388(6) Uani d 1
N N3 0.62765(15) 0.3834(4) 0.29243(13) 0.0408(6) Uani d 1
H H3 0.612(2) 0.377(4) 0.2456(7) 0.049 Uiso d 1
N N4 0.75315(14) 0.3745(3) 0.25708(13) 0.0372(6) Uani d 1
C C1 0.66028(18) 0.2219(5) 0.58392(19) 0.0510(8) Uani d 1
H H1A 0.6829 0.2837 0.6256 0.076 Uiso calc 1
H H1B 0.6656 0.2923 0.5414 0.076 Uiso calc 1
H H1C 0.6860 0.1103 0.5792 0.076 Uiso calc 1
C C2 0.57687(17) 0.1901(4) 0.59246(16) 0.0393(7) Uani d 1
C C3 0.44875(17) 0.2214(4) 0.53026(15) 0.0369(6) Uani d 1
C C4 0.33023(16) 0.2505(4) 0.47953(15) 0.0350(6) Uani d 1
C C5 0.31384(16) 0.1834(4) 0.54453(16) 0.0371(6) Uani d 1
C C6 0.27744(17) 0.3026(4) 0.41671(15) 0.0365(6) Uani d 1
C C7 0.20880(19) 0.3934(4) 0.42351(18) 0.0433(7) Uani d 1
H H7 0.1925 0.4152 0.4692 0.052 Uiso calc 1
C C8 0.16480(19) 0.4514(5) 0.3630(2) 0.0509(8) Uani d 1
H H8 0.1190 0.5121 0.3681 0.061 Uiso calc 1
C C9 0.1884(2) 0.4198(5) 0.29482(19) 0.0522(9) Uani d 1
H H9 0.1591 0.4607 0.2541 0.063 Uiso calc 1
C C10 0.2554(2) 0.3275(5) 0.28749(18) 0.0501(8) Uani d 1
H H10 0.2710 0.3046 0.2416 0.060 Uiso calc 1
C C11 0.29986(18) 0.2687(4) 0.34786(16) 0.0417(7) Uani d 1
H H11 0.3450 0.2060 0.3423 0.050 Uiso calc 1
C C12 0.4936(2) 0.3841(7) 0.3156(2) 0.0688(12) Uani d 1
H H12A 0.4668 0.2859 0.3350 0.103 Uiso calc 1
H H12B 0.4900 0.3761 0.2638 0.103 Uiso calc 1
H H12C 0.4707 0.4934 0.3298 0.103 Uiso calc 1
C C13 0.57608(18) 0.3794(4) 0.34378(17) 0.0413(7) Uani d 1
C C14 0.70669(17) 0.3778(4) 0.30805(15) 0.0354(6) Uani d 1
C C15 0.82943(17) 0.3668(4) 0.28480(15) 0.0338(6) Uani d 1
C C16 0.83746(17) 0.3663(4) 0.35831(16) 0.0363(6) Uani d 1
C C17 0.88862(17) 0.3640(4) 0.23203(16) 0.0340(6) Uani d 1
C C18 0.87296(17) 0.4513(5) 0.16611(16) 0.0418(7) Uani d 1
H H18 0.8267 0.5121 0.1570 0.050 Uiso calc 1
C C19 0.92545(19) 0.4480(5) 0.11460(18) 0.0494(8) Uani d 1
H H19 0.9145 0.5069 0.0709 0.059 Uiso calc 1
C C20 0.99420(19) 0.3583(5) 0.1270(2) 0.0495(8) Uani d 1
H H20 1.0293 0.3562 0.0918 0.059 Uiso calc 1
C C21 1.01068(18) 0.2721(5) 0.19149(19) 0.0477(8) Uani d 1
H H21 1.0572 0.2119 0.2000 0.057 Uiso calc 1
C C22 0.95846(18) 0.2741(4) 0.24411(17) 0.0404(7) Uani d 1
H H22 0.9701 0.2152 0.2877 0.049 Uiso calc 1

loop_
_atom_site_aniso_label
_atom_site_aniso_U_11
_atom_site_aniso_U_22
_atom_site_aniso_U_33
_atom_site_aniso_U_12
_atom_site_aniso_U_13
_atom_site_aniso_U_23
I1 0.03894(13) 0.06520(16) 0.04648(14) -0.01106(9) 0.00551(10) 0.00738(10)
I2 0.04289(14) 0.07225(18) 0.03680(13) 0.00079(10) -0.01192(9) -0.00143(10)
S1 0.0370(4) 0.0575(5) 0.0268(4) -0.0013(3) 0.0002(3) 0.0065(3)
S2 0.0389(4) 0.0537(5) 0.0252(4) -0.0033(3) 0.0004(3) -0.0013(3)
O1 0.0390(12) 0.0830(18) 0.0287(11) -0.0006(11) -0.0023(9) 0.0113(10)
O2 0.0479(13) 0.0750(17) 0.0293(12) -0.0054(11) 0.0081(10) -0.0006(10)
N1 0.0318(13) 0.0654(18) 0.0266(13) -0.0003(12) 0.0010(10) 0.0076(12)
N2 0.0324(13) 0.0572(16) 0.0261(12) 0.0005(11) -0.0020(10) 0.0031(11)
N3 0.0316(13) 0.0656(18) 0.0249(12) -0.0035(11) 0.0015(10) -0.0014(11)
N4 0.0309(13) 0.0530(16) 0.0275(12) -0.0010(10) 0.0014(10) -0.0009(10)
C1 0.0359(17) 0.071(2) 0.0444(18) 0.0009(16) -0.0046(14) 0.0087(17)
C2 0.0363(16) 0.0507(18) 0.0307(15) 0.0033(14) 0.0006(12) -0.0016(13)
C3 0.0341(15) 0.0496(18) 0.0269(14) -0.0006(13) 0.0024(12) 0.0015(12)
C4 0.0315(15) 0.0432(16) 0.0300(15) 0.0004(12) 0.0004(11) -0.0019(12)
C5 0.0308(15) 0.0481(17) 0.0323(15) -0.0034(13) 0.0013(12) 0.0022(13)
C6 0.0325(15) 0.0445(17) 0.0313(15) -0.0051(13) -0.0044(12) 0.0016(13)
C7 0.0426(18) 0.0506(19) 0.0360(16) 0.0042(14) -0.0015(14) 0.0006(13)
C8 0.0389(18) 0.054(2) 0.058(2) 0.0072(15) -0.0064(15) 0.0037(17)
C9 0.050(2) 0.063(2) 0.0411(19) -0.0014(17) -0.0146(15) 0.0079(16)
C10 0.052(2) 0.067(2) 0.0300(16) -0.0039(17) -0.0016(14) 0.0049(15)
C11 0.0345(16) 0.0541(19) 0.0358(16) -0.0004(14) -0.0005(13) 0.0053(14)
C12 0.0346(18) 0.129(4) 0.044(2) -0.005(2) 0.0073(16) -0.002(2)
C13 0.0355(16) 0.0538(19) 0.0353(17) -0.0041(13) 0.0059(13) -0.0032(13)
C14 0.0340(15) 0.0439(17) 0.0279(14) -0.0019(12) 0.0003(12) -0.0013(12)
C15 0.0326(15) 0.0380(16) 0.0302(15) -0.0005(12) -0.0012(12) -0.0020(11)
C16 0.0328(15) 0.0438(17) 0.0314(15) -0.0010(12) -0.0028(12) 0.0004(12)
C17 0.0306(15) 0.0390(16) 0.0316(15) -0.0027(12) -0.0017(12) -0.0064(12)
C18 0.0328(15) 0.0544(19) 0.0376(16) 0.0050(14) 0.0001(13) 0.0007(14)
C19 0.0456(19) 0.069(2) 0.0339(16) 0.0018(17) 0.0043(14) 0.0064(16)
C20 0.0331(17) 0.068(2) 0.048(2) -0.0023(15) 0.0115(15) -0.0061(16)
C21 0.0327(16) 0.056(2) 0.055(2) 0.0065(14) 0.0008(14) -0.0093(16)
C22 0.0375(16) 0.0443(18) 0.0382(16) 0.0021(13) -0.0050(13) 0.0007(13)

loop_
_atom_type_symbol
_atom_type_description
_atom_type_scat_dispersion_real
_atom_type_scat_dispersion_imag
_atom_type_scat_source
C C 0.0033 0.0016 'International Tables Vol C Tables 4.2.6.8 and 6.1.1.4'
H H 0.0000 0.0000 'International Tables Vol C Tables 4.2.6.8 and 6.1.1.4'
N N 0.0061 0.0033 'International Tables Vol C Tables 4.2.6.8 and 6.1.1.4'
O O 0.0106 0.0060 'International Tables Vol C Tables 4.2.6.8 and 6.1.1.4'
S S 0.1246 0.1234 'International Tables Vol C Tables 4.2.6.8 and 6.1.1.4'
I I -0.4742 1.8119 'International Tables Vol C Tables 4.2.6.8 and 6.1.1.4'

loop_
_geom_angle_atom_site_label_1
_geom_angle_atom_site_label_2
_geom_angle_atom_site_label_3
_geom_angle
C5 S1 C3 87.64(14)
C16 S2 C14 87.64(14)
C2 N1 C3 125.7(3)
C2 N1 H1 120(2)
C3 N1 H1 114(2)
C3 N2 C4 111.3(2)
C13 N3 C14 123.6(3)
C13 N3 H3 121(2)
C14 N3 H3 115(2)
C14 N4 C15 111.5(2)
C2 C1 H1A 109.5
C2 C1 H1B 109.5
H1A C1 H1B 109.5
C2 C1 H1C 109.5
H1A C1 H1C 109.5
H1B C1 H1C 109.5
O1 C2 N1 120.9(3)
O1 C2 C1 123.9(3)
N1 C2 C1 115.3(3)
N2 C3 N1 120.1(3)
N2 C3 S1 115.8(2)
N1 C3 S1 124.0(2)
C5 C4 N2 113.7(3)
C5 C4 C6 129.6(3)
N2 C4 C6 116.7(2)
C4 C5 S1 111.5(2)
C4 C5 I1 128.9(2)
S1 C5 I1 119.55(15)
C11 C6 C7 118.7(3)
C11 C6 C4 118.2(3)
C7 C6 C4 122.9(3)
C8 C7 C6 120.5(3)
C8 C7 H7 119.7
C6 C7 H7 119.7
C7 C8 C9 120.2(3)
C7 C8 H8 119.9
C9 C8 H8 119.9
C10 C9 C8 119.7(3)
C10 C9 H9 120.2
C8 C9 H9 120.2
C9 C10 C11 120.5(3)
C9 C10 H10 119.8
C11 C10 H10 119.8
C10 C11 C6 120.4(3)
C10 C11 H11 119.8
C6 C11 H11 119.8
C13 C12 H12A 109.5
C13 C12 H12B 109.5
H12A C12 H12B 109.5
C13 C12 H12C 109.5
H12A C12 H12C 109.5
H12B C12 H12C 109.5
O2 C13 N3 120.9(3)
O2 C13 C12 123.9(3)
N3 C13 C12 115.2(3)
N4 C14 N3 121.2(3)
N4 C14 S2 115.8(2)
N3 C14 S2 123.0(2)
C16 C15 N4 113.0(3)
C16 C15 C17 130.0(3)
N4 C15 C17 117.0(2)
C15 C16 S2 112.0(2)
C15 C16 I2 131.9(2)
S2 C16 I2 116.02(16)
C22 C17 C18 118.5(3)
C22 C17 C15 123.1(3)
C18 C17 C15 118.4(3)
C19 C18 C17 120.4(3)
C19 C18 H18 119.8
C17 C18 H18 119.8
C18 C19 C20 120.7(3)
C18 C19 H19 119.7
C20 C19 H19 119.7
C21 C20 C19 119.8(3)
C21 C20 H20 120.1
C19 C20 H20 120.1
C20 C21 C22 120.4(3)
C20 C21 H21 119.8
C22 C21 H21 119.8
C21 C22 C17 120.3(3)
C21 C22 H22 119.8
C17 C22 H22 119.8

loop_
_geom_bond_atom_site_label_1
_geom_bond_atom_site_label_2
_geom_bond_distance
I1 C5 2.068(3)
I2 C16 2.078(3)
S1 C5 1.734(3)
S1 C3 1.735(3)
S2 C16 1.727(3)
S2 C14 1.728(3)
O1 C2 1.222(4)
O2 C13 1.220(4)
N1 C2 1.358(4)
N1 C3 1.383(4)
N1 H1 0.890(10)
N2 C3 1.289(4)
N2 C4 1.386(4)
N3 C13 1.360(4)
N3 C14 1.384(4)
N3 H3 0.891(10)
N4 C14 1.292(4)
N4 C15 1.387(4)
C1 C2 1.493(4)
C1 H1A 0.9600
C1 H1B 0.9600
C1 H1C 0.9600
C4 C5 1.358(4)
C4 C6 1.478(4)
C6 C11 1.388(4)
C6 C7 1.392(4)
C7 C8 1.378(5)
C7 H7 0.9300
C8 C9 1.381(5)
C8 H8 0.9300
C9 C10 1.374(5)
C9 H9 0.9300
C10 C11 1.382(4)
C10 H10 0.9300
C11 H11 0.9300
C12 C13 1.490(5)
C12 H12A 0.9600
C12 H12B 0.9600
C12 H12C 0.9600
C15 C16 1.359(4)
C15 C17 1.477(4)
C17 C22 1.394(4)
C17 C18 1.396(4)
C18 C19 1.374(4)
C18 H18 0.9300
C19 C20 1.378(5)
C19 H19 0.9300
C20 C21 1.371(5)
C20 H20 0.9300
C21 C22 1.386(4)
C21 H21 0.9300
C22 H22 0.9300

loop_
_geom_hbond_atom_site_label_D
_geom_hbond_atom_site_label_H
_geom_hbond_atom_site_label_A
_geom_hbond_site_symmetry_A
_geom_hbond_distance_DH
_geom_hbond_distance_HA
_geom_hbond_distance_DA
_geom_hbond_angle_DHA
N1 H1 O2 . 0.89(3) 2.03(3) 2.914(3) 175(3)
N3 H3 O1 4_565 0.891(15) 2.03(2) 2.902(3) 167(2)
C8 H8 Cg4 2_655 0.93 2.94 3.655(4) 134
C18 H18 Cg2 2_655 0.93 2.82 3.594(4) 141

loop_
_geom_torsion_atom_site_label_1
_geom_torsion_atom_site_label_2
_geom_torsion_atom_site_label_3
_geom_torsion_atom_site_label_4
_geom_torsion
C3 N1 C2 O1 1.3(5)
C3 N1 C2 C1 -178.3(3)
C4 N2 C3 N1 -178.5(3)
C4 N2 C3 S1 1.2(4)
C2 N1 C3 N2 179.2(3)
C2 N1 C3 S1 -0.5(5)
C5 S1 C3 N2 -0.9(3)
C5 S1 C3 N1 178.8(3)
C3 N2 C4 C5 -0.9(4)
C3 N2 C4 C6 179.6(3)
N2 C4 C5 S1 0.3(4)
C6 C4 C5 S1 179.6(3)
N2 C4 C5 I1 -175.6(2)
C6 C4 C5 I1 3.7(5)
C3 S1 C5 C4 0.3(3)
C3 S1 C5 I1 176.6(2)
C5 C4 C6 C11 -142.8(3)
N2 C4 C6 C11 36.5(4)
C5 C4 C6 C7 41.2(5)
N2 C4 C6 C7 -139.5(3)
C11 C6 C7 C8 -1.3(5)
C4 C6 C7 C8 174.7(3)
C6 C7 C8 C9 0.1(5)
C7 C8 C9 C10 1.0(6)
C8 C9 C10 C11 -1.0(6)
C9 C10 C11 C6 -0.2(5)
C7 C6 C11 C10 1.3(5)
C4 C6 C11 C10 -174.8(3)
C14 N3 C13 O2 0.7(5)
C14 N3 C13 C12 -179.2(3)
C15 N4 C14 N3 -179.3(3)
C15 N4 C14 S2 0.6(3)
C13 N3 C14 N4 177.1(3)
C13 N3 C14 S2 -2.7(4)
C16 S2 C14 N4 -0.3(2)
C16 S2 C14 N3 179.5(3)
C14 N4 C15 C16 -0.6(4)
C14 N4 C15 C17 -179.5(3)
N4 C15 C16 S2 0.4(3)
C17 C15 C16 S2 179.1(2)
N4 C15 C16 I2 -177.5(2)
C17 C15 C16 I2 1.3(5)
C14 S2 C16 C15 0.0(2)
C14 S2 C16 I2 178.15(17)
C16 C15 C17 C22 33.8(5)
N4 C15 C17 C22 -147.5(3)
C16 C15 C17 C18 -148.0(3)
N4 C15 C17 C18 30.7(4)
C22 C17 C18 C19 0.0(5)
C15 C17 C18 C19 -178.2(3)
C17 C18 C19 C20 0.2(5)
C18 C19 C20 C21 -0.3(6)
C19 C20 C21 C22 0.3(5)
C20 C21 C22 C17 0.0(5)
C18 C17 C22 C21 -0.1(4)
C15 C17 C22 C21 178.1(3)

_cod_database_fobs_code 2242929
